data_7112664
loop_
_publ_author_name
'Yang, Fan'
'Jin, Tienan'
'Bao, Ming'
'Yamamoto, Yoshinori'

_publ_section_title
;
 Facile synthesis of 3,4-dihalofurans via electrophilic iodocyclization
;
_journal_coden_ASTM CHCOFS
_journal_issue 15
_journal_name_full
;
 Chemical Communications (Cambridge, United Kingdom)
;
_journal_page_first 4541
_journal_page_last 4543
_journal_paper_doi 10.1039/c1cc10584a
_journal_volume 47
_journal_year 2011
_chemical_formula_moiety 'C17 H12 Br I O2'
_chemical_formula_sum 'C17 H12 Br I O2'
_chemical_formula_weight 455.09
_space_group_IT_number 19
_symmetry_cell_setting orthorhombic
_symmetry_Int_Tables_number 19
_symmetry_space_group_name_Hall 'P 2ac 2ab'
_symmetry_space_group_name_H-M 'P 21 21 21'
_atom_sites_solution_hydrogens geom
_atom_sites_solution_primary direct
_atom_sites_solution_secondary difmap
_cell_angle_alpha 90.0000
_cell_angle_beta 90.0000
_cell_angle_gamma 90.0000
_cell_formula_units_Z 4
_cell_length_a 5.4654(15)
_cell_length_b 10.929(3)
_cell_length_c 25.790(7)
_cell_measurement_reflns_used 5115
_cell_measurement_temperature 173
_cell_measurement_theta_max 27.44
_cell_measurement_theta_min 3.01
_cell_volume 1540.5(7)
_computing_cell_refinement CrystalClear
_computing_data_collection 'CrystalClear (Rigaku/MSC Inc., 2006)'
_computing_data_reduction CrystalClear
_computing_molecular_graphics 'CrystalStructure 4.0'
_computing_publication_material 'CrystalStructure 4.0 (Rigaku, 2010)'
_computing_structure_refinement 'SHELXL97 (Sheldrick, 2008)'
_computing_structure_solution 'SHELXS97 (Sheldrick, 2008)'
_diffrn_ambient_temperature 173
_diffrn_detector_area_resol_mean 7.314
_diffrn_measured_fraction_theta_full 0.980
_diffrn_measured_fraction_theta_max 0.980
_diffrn_measurement_device_type 'Rigaku Saturn70'
_diffrn_measurement_method \w
_diffrn_radiation_type 'Mo K\a'
_diffrn_radiation_wavelength 0.71070
_diffrn_reflns_av_R_equivalents 0.0491
_diffrn_reflns_limit_h_max 7
_diffrn_reflns_limit_h_min -7
_diffrn_reflns_limit_k_max 14
_diffrn_reflns_limit_k_min -14
_diffrn_reflns_limit_l_max 33
_diffrn_reflns_limit_l_min -33
_diffrn_reflns_number 18104
_diffrn_reflns_theta_full 27.43
_diffrn_reflns_theta_max 27.44
_diffrn_standards_number 0
_exptl_absorpt_coefficient_mu 4.682
_exptl_absorpt_correction_T_max 0.392
_exptl_absorpt_correction_T_min 0.280
_exptl_absorpt_correction_type numerical
_exptl_absorpt_process_details 'NUMABS (Rigaku, 1999)'
_exptl_crystal_colour colorless
_exptl_crystal_density_diffrn 1.962
_exptl_crystal_density_method 'not measured'
_exptl_crystal_description prism
_exptl_crystal_F_000 872.00
_exptl_crystal_size_max 0.320
_exptl_crystal_size_mid 0.200
_exptl_crystal_size_min 0.150
_refine_diff_density_max 0.880
_refine_diff_density_min -0.980
_refine_ls_extinction_method none
_refine_ls_goodness_of_fit_ref 1.075
_refine_ls_hydrogen_treatment constr
_refine_ls_number_parameters 190
_refine_ls_number_reflns 2018
_refine_ls_number_restraints 0
_refine_ls_R_factor_gt 0.0292
_refine_ls_shift/su_max 0.001
_refine_ls_structure_factor_coef Fsqd
_refine_ls_weighting_details 'w = 1/[\s^2^(Fo^2^)+(0.0512P)^2^+2.0791P] where P=(Fo^2^+2Fc^2^)/3'
_refine_ls_weighting_scheme calc
_refine_ls_wR_factor_ref 0.0773
_reflns_number_gt 1968
_reflns_number_total 2018
_reflns_threshold_expression F^2^>2.0\s(F^2^)
_cod_duplicate_entry 7106224
_cod_data_source_file c1cc10584a.txt
_cod_data_source_block a
_cod_original_cell_volume 1540.5(8)
_cod_database_code 7112664

loop_
_symmetry_equiv_pos_site_id
_symmetry_equiv_pos_as_xyz
1 +X,+Y,+Z
2 1/2+X,1/2-Y,-Z
3 -X,1/2+Y,1/2-Z
4 1/2-X,-Y,1/2+Z

loop_
_atom_site_label
_atom_site_type_symbol
_atom_site_fract_x
_atom_site_fract_y
_atom_site_fract_z
_atom_site_U_iso_or_equiv
_atom_site_adp_type
_atom_site_occupancy
_atom_site_symmetry_multiplicity
_atom_site_calc_flag
_atom_site_refinement_flags
I1 I 0.51294(6) 0.20845(3) 0.434649(12) 0.02686(11) Uani 1.0 4 d .
Br2 Br 0.17370(10) 0.16626(5) 0.315384(19) 0.03067(14) Uani 1.0 4 d .
O9 O -0.0191(7) 0.4754(3) 0.39199(11) 0.0207(7) Uani 1.0 4 d .
O11 O 0.2507(7) 0.7110(4) 0.60765(13) 0.0280(8) Uani 1.0 4 d .
C5 C -0.2369(9) 0.4271(5) 0.31421(17) 0.0211(9) Uani 1.0 4 d .
C12 C 0.2506(9) 0.3246(5) 0.40444(17) 0.0197(9) Uani 1.0 4 d .
C13 C 0.2483(9) 0.6420(5) 0.56332(16) 0.0224(9) Uani 1.0 4 d .
C14 C 0.0275(9) 0.5941(4) 0.48471(16) 0.0200(9) Uani 1.0 4 d .
C15 C 0.1615(9) 0.4319(5) 0.42448(17) 0.0200(9) Uani 1.0 4 d .
C16 C 0.4021(10) 0.4897(5) 0.50412(19) 0.0244(10) Uani 1.0 4 d .
C17 C 0.2014(9) 0.5063(5) 0.47116(16) 0.0187(9) Uani 1.0 4 d .
C18 C 0.0499(10) 0.6618(5) 0.53005(17) 0.0234(10) Uani 1.0 4 d .
C19 C -0.2598(11) 0.3665(6) 0.26620(19) 0.0311(12) Uani 1.0 4 d .
C21 C -0.0443(9) 0.3950(5) 0.35095(16) 0.0204(9) Uani 1.0 4 d .
C22 C 0.1194(9) 0.3035(4) 0.35761(17) 0.0206(9) Uani 1.0 4 d .
C23 C 0.4594(12) 0.7020(6) 0.6404(2) 0.0365(13) Uani 1.0 4 d .
C24 C -0.4052(10) 0.5196(5) 0.3260(2) 0.0264(10) Uani 1.0 4 d .
C25 C -0.4475(12) 0.3979(6) 0.2325(2) 0.0341(13) Uani 1.0 4 d .
C26 C 0.4252(10) 0.5565(5) 0.54990(18) 0.0221(10) Uani 1.0 4 d .
C27 C -0.6138(11) 0.4896(6) 0.2446(2) 0.0308(12) Uani 1.0 4 d .
C28 C -0.5882(11) 0.5498(6) 0.2916(2) 0.0309(12) Uani 1.0 4 d .
H14 H -0.1057 0.6076 0.4630 0.0240 Uiso 1.0 4 calc R
H16 H 0.5222 0.4331 0.4953 0.0293 Uiso 1.0 4 calc R
H18 H -0.0672 0.7204 0.5383 0.0281 Uiso 1.0 4 calc R
H19 H -0.1492 0.3055 0.2571 0.0373 Uiso 1.0 4 calc R
H23A H 0.6027 0.7265 0.6216 0.0438 Uiso 1.0 4 calc R
H23B H 0.4780 0.6189 0.6519 0.0438 Uiso 1.0 4 calc R
H23C H 0.4383 0.7544 0.6700 0.0438 Uiso 1.0 4 calc R
H24 H -0.3933 0.5611 0.3574 0.0316 Uiso 1.0 4 calc R
H25 H -0.4622 0.3567 0.2012 0.0409 Uiso 1.0 4 calc R
H26 H 0.5593 0.5439 0.5715 0.0265 Uiso 1.0 4 calc R
H27 H -0.7391 0.5100 0.2218 0.0370 Uiso 1.0 4 calc R
H28 H -0.6972 0.6120 0.3001 0.0371 Uiso 1.0 4 calc R

loop_
_atom_site_aniso_label
_atom_site_aniso_U_11
_atom_site_aniso_U_22
_atom_site_aniso_U_33
_atom_site_aniso_U_12
_atom_site_aniso_U_13
_atom_site_aniso_U_23
I1 0.02600(17) 0.02015(17) 0.03444(17) 0.00730(13) -0.00170(14) 0.00344(11)
Br2 0.0362(3) 0.0218(3) 0.0341(3) 0.0059(3) -0.0005(3) -0.0092(2)
O9 0.0227(17) 0.0180(16) 0.0213(13) 0.0030(16) -0.0027(14) -0.0035(12)
O11 0.0300(18) 0.0274(18) 0.0265(15) -0.0012(18) -0.0033(14) -0.0055(15)
C5 0.021(2) 0.019(3) 0.023(2) -0.0001(19) 0.0007(19) 0.0055(18)
C12 0.020(2) 0.015(2) 0.0244(19) 0.0002(19) 0.0021(17) 0.0045(17)
C13 0.027(3) 0.019(3) 0.0208(18) -0.0052(19) -0.001(2) 0.0034(17)
C14 0.018(2) 0.019(2) 0.0231(19) -0.001(2) -0.0032(18) 0.0034(16)
C15 0.019(2) 0.018(2) 0.0228(19) 0.0007(19) 0.0005(18) 0.0017(17)
C16 0.020(2) 0.020(3) 0.033(3) -0.001(2) 0.001(2) 0.001(2)
C17 0.020(3) 0.0128(19) 0.0235(19) -0.0033(19) 0.0010(18) 0.0010(16)
C18 0.026(3) 0.018(3) 0.027(2) 0.000(2) 0.0019(19) 0.0002(18)
C19 0.030(3) 0.035(3) 0.028(3) 0.006(3) -0.005(3) -0.005(2)
C21 0.024(3) 0.017(2) 0.0207(19) -0.0012(19) -0.0012(18) -0.0056(16)
C22 0.022(3) 0.015(2) 0.025(2) -0.0022(19) 0.0039(18) 0.0013(17)
C23 0.041(4) 0.045(4) 0.024(3) -0.007(3) -0.008(3) -0.004(2)
C24 0.026(3) 0.022(3) 0.031(3) 0.002(2) -0.001(2) -0.002(2)
C25 0.034(3) 0.040(3) 0.028(3) 0.003(3) -0.006(3) 0.000(3)
C26 0.020(2) 0.021(3) 0.026(2) -0.0038(19) -0.0076(17) 0.0004(18)
C27 0.026(3) 0.033(3) 0.033(3) -0.004(3) -0.010(3) 0.007(3)
C28 0.027(3) 0.029(3) 0.038(3) 0.005(3) -0.003(3) 0.004(3)

loop_
_atom_type_symbol
_atom_type_description
_atom_type_scat_dispersion_real
_atom_type_scat_dispersion_imag
_atom_type_scat_source
C C 0.003 0.002
;
International Tables for Crystallography
(1992, Vol. C, Tables 4.2.6.8 and 6.1.1.4)
;
H H 0.000 0.000
;
International Tables for Crystallography
(1992, Vol. C, Table 6.1.1.4)
;
Br Br -0.290 2.459
;
International Tables for Crystallography
(1992, Vol. C, Tables 4.2.6.8 and 6.1.1.4)
;
I I -0.474 1.812
;
International Tables for Crystallography
(1992, Vol. C, Tables 4.2.6.8 and 6.1.1.4)
;
O O 0.011 0.006
;
International Tables for Crystallography
(1992, Vol. C, Tables 4.2.6.8 and 6.1.1.4)
;

loop_
_geom_angle_atom_site_label_1
_geom_angle_atom_site_label_2
_geom_angle_atom_site_label_3
_geom_angle
_geom_angle_publ_flag
C15 O9 C21 108.5(4) yes
C13 O11 C23 117.8(5) yes
C19 C5 C21 121.5(5) yes
C19 C5 C24 118.1(5) yes
C21 C5 C24 120.4(5) yes
I1 C12 C15 129.0(4) yes
I1 C12 C22 124.7(4) yes
C15 C12 C22 106.2(4) yes
O11 C13 C18 115.7(5) yes
O11 C13 C26 124.9(5) yes
C18 C13 C26 119.4(5) yes
C17 C14 C18 121.1(5) yes
O9 C15 C12 108.7(4) yes
O9 C15 C17 114.4(4) yes
C12 C15 C17 136.9(5) yes
C17 C16 C26 121.1(5) yes
C14 C17 C15 119.0(4) yes
C14 C17 C16 118.1(4) yes
C15 C17 C16 122.8(5) yes
C13 C18 C14 120.1(5) yes
C5 C19 C25 119.9(6) yes
O9 C21 C5 114.6(4) yes
O9 C21 C22 107.9(4) yes
C5 C21 C22 137.5(5) yes
Br2 C22 C12 122.8(4) yes
Br2 C22 C21 128.4(4) yes
C12 C22 C21 108.7(4) yes
C5 C24 C28 120.7(5) yes
C19 C25 C27 121.5(6) yes
C13 C26 C16 120.0(5) yes
C25 C27 C28 118.2(6) yes
C24 C28 C27 121.5(6) yes
C17 C14 H14 119.434 no
C18 C14 H14 119.440 no
C17 C16 H16 119.421 no
C26 C16 H16 119.436 no
C13 C18 H18 119.925 no
C14 C18 H18 119.929 no
C5 C19 H19 120.027 no
C25 C19 H19 120.024 no
O11 C23 H23A 109.473 no
O11 C23 H23B 109.473 no
O11 C23 H23C 109.472 no
H23A C23 H23B 109.476 no
H23A C23 H23C 109.476 no
H23B C23 H23C 109.458 no
C5 C24 H24 119.654 no
C28 C24 H24 119.662 no
C19 C25 H25 119.262 no
C27 C25 H25 119.246 no
C13 C26 H26 119.979 no
C16 C26 H26 119.989 no
C25 C27 H27 120.892 no
C28 C27 H27 120.871 no
C24 C28 H28 119.247 no
C27 C28 H28 119.256 no

loop_
_geom_bond_atom_site_label_1
_geom_bond_atom_site_label_2
_geom_bond_distance
_geom_bond_publ_flag
I1 C12 2.067(5) yes
Br2 C22 1.877(5) yes
O9 C15 1.379(6) yes
O9 C21 1.382(6) yes
O11 C13 1.370(6) yes
O11 C23 1.423(7) yes
C5 C19 1.410(7) yes
C5 C21 1.459(7) yes
C5 C24 1.400(7) yes
C12 C15 1.371(7) yes
C12 C22 1.423(7) yes
C13 C18 1.399(7) yes
C13 C26 1.388(7) yes
C14 C17 1.395(7) yes
C14 C18 1.389(7) yes
C15 C17 1.469(7) yes
C16 C17 1.400(7) yes
C16 C26 1.394(7) yes
C19 C25 1.387(8) yes
C21 C22 1.353(7) yes
C24 C28 1.377(8) yes
C25 C27 1.388(9) yes
C27 C28 1.386(8) yes
C14 H14 0.930 no
C16 H16 0.930 no
C18 H18 0.930 no
C19 H19 0.930 no
C23 H23A 0.960 no
C23 H23B 0.960 no
C23 H23C 0.960 no
C24 H24 0.930 no
C25 H25 0.930 no
C26 H26 0.930 no
C27 H27 0.930 no
C28 H28 0.930 no

loop_
_geom_contact_atom_site_label_1
_geom_contact_atom_site_label_2
_geom_contact_distance
_geom_contact_publ_flag
_geom_contact_site_symmetry_2
Br2 C19 3.466(6) no .
O9 C14 2.732(6) no .
O9 C24 2.754(7) no .
C5 C15 3.582(7) no .
C5 C27 2.816(8) no .
C12 C16 3.248(7) no .
C13 C17 2.813(6) no .
C14 C26 2.779(7) no .
C16 C18 2.773(8) no .
C17 C21 3.591(7) no .
C19 C22 3.214(7) no .
C19 C28 2.768(9) no .
C23 C26 2.831(8) no .
C24 C25 2.762(8) no .
I1 C16 3.422(6) no 2_556
I1 C17 3.531(5) no 2_556
Br2 C25 3.517(7) no 3_545
Br2 C27 3.451(6) no 3_545
O9 C28 3.593(7) no 1_655
O11 C14 3.535(6) no 2_566
O11 C24 3.511(7) no 2_566
C12 C24 3.489(7) no 1_655
C13 C14 3.490(7) no 2_566
C14 O11 3.535(6) no 2_466
C14 C13 3.490(7) no 2_466
C16 I1 3.422(6) no 2_456
C17 I1 3.531(5) no 2_456
C21 C28 3.379(8) no 1_655
C22 C28 3.564(8) no 1_655
C24 O11 3.511(7) no 2_466
C24 C12 3.489(7) no 1_455
C25 Br2 3.517(7) no 3_555
C27 Br2 3.451(6) no 3_555
C28 O9 3.593(7) no 1_455
C28 C21 3.379(8) no 1_455
C28 C22 3.564(8) no 1_455
I1 H16 2.9114 no .
Br2 H19 2.7730 no .
O9 H14 2.3802 no .
O9 H24 2.4195 no .
O11 H18 2.4952 no .
O11 H26 2.6550 no .
C5 H25 3.2573 no .
C5 H28 3.2476 no .
C12 H16 3.0171 no .
C13 H14 3.2523 no .
C13 H16 3.2449 no .
C13 H23A 2.6196 no .
C13 H23B 2.6192 no .
C13 H23C 3.1863 no .
C14 H16 3.2378 no .
C15 H14 2.6092 no .
C15 H16 2.6879 no .
C16 H14 3.2387 no .
C17 H18 3.2599 no .
C17 H26 3.2689 no .
C18 H26 3.2481 no .
C19 H24 3.2533 no .
C19 H27 3.2605 no .
C21 H19 2.6728 no .
C21 H24 2.6378 no .
C22 H19 2.9789 no .
C23 H26 2.5391 no .
C24 H19 3.2541 no .
C24 H27 3.2495 no .
C25 H28 3.2208 no .
C26 H18 3.2462 no .
C26 H23A 2.7940 no .
C26 H23B 2.7330 no .
C27 H19 3.2555 no .
C27 H24 3.2435 no .
C28 H25 3.2205 no .
H14 H18 2.3101 no .
H14 H24 3.1856 no .
H16 H26 2.3161 no .
H19 H25 2.3069 no .
H23A H26 2.3891 no .
H23B H26 2.2746 no .
H23C H26 3.4907 no .
H24 H28 2.2920 no .
H25 H27 2.3201 no .
H27 H28 2.3174 no .
I1 H16 3.5844 no 2_456
Br2 H23B 3.4011 no 2_456
Br2 H27 3.0788 no 3_445
O9 H23A 3.3439 no 2_466
O9 H23C 3.3652 no 2_466
O9 H28 3.3081 no 1_655
O11 H14 2.8052 no 2_566
O11 H23A 3.5639 no 1_455
O11 H24 2.7638 no 2_566
O11 H25 2.9745 no 4_465
C5 H28 3.5947 no 1_655
C12 H24 3.4558 no 1_655
C13 H14 2.9308 no 2_566
C13 H18 3.1862 no 2_566
C14 H16 3.2863 no 1_455
C14 H18 3.0612 no 2_566
C14 H23A 3.3953 no 2_466
C14 H26 3.4431 no 1_455
C15 H24 3.3031 no 1_655
C16 H14 3.1652 no 1_655
C16 H18 3.3566 no 2_566
C17 H18 3.2529 no 2_566
C18 H14 3.1508 no 2_566
C18 H18 3.0245 no 2_566
C18 H23A 3.4708 no 1_455
C18 H26 3.1608 no 1_455
C19 H23B 3.3295 no 4_564
C19 H23C 3.3160 no 4_564
C19 H27 3.4453 no 1_655
C19 H28 3.2729 no 3_445
C21 H28 3.3082 no 1_655
C23 H14 3.4026 no 2_566
C23 H19 3.1835 no 4_565
C23 H24 3.2288 no 2_566
C23 H25 3.2010 no 4_465
C23 H25 3.2270 no 4_565
C23 H27 3.3499 no 4_465
C23 H28 3.1634 no 2_666
C24 H23C 3.1038 no 2_466
C25 H23B 3.5730 no 4_464
C25 H23B 3.3077 no 4_564
C25 H23C 3.5458 no 4_464
C25 H28 3.3308 no 3_445
C26 H14 3.4502 no 1_655
C26 H18 3.3153 no 1_655
C26 H18 3.3350 no 2_566
C27 H19 3.5651 no 1_455
C27 H23B 3.3296 no 4_464
C28 H19 3.3835 no 3_455
C28 H23C 3.5010 no 2_366
C28 H25 3.3701 no 3_455
H14 O11 2.8052 no 2_466
H14 C13 2.9308 no 2_466
H14 C16 3.1652 no 1_455
H14 C18 3.1508 no 2_466
H14 C23 3.4026 no 2_466
H14 C26 3.4502 no 1_455
H14 H16 2.9099 no 1_455
H14 H18 3.1458 no 2_466
H14 H18 3.4929 no 2_566
H14 H23A 3.0572 no 2_466
H14 H26 3.4146 no 1_455
H16 I1 3.5844 no 2_556
H16 C14 3.2863 no 1_655
H16 H14 2.9099 no 1_655
H18 C13 3.1862 no 2_466
H18 C14 3.0612 no 2_466
H18 C16 3.3566 no 2_466
H18 C17 3.2529 no 2_466
H18 C18 3.0245 no 2_466
H18 C26 3.3153 no 1_455
H18 C26 3.3350 no 2_466
H18 H14 3.4929 no 2_466
H18 H14 3.1458 no 2_566
H18 H18 3.4342 no 2_466
H18 H18 3.4342 no 2_566
H18 H23A 2.8056 no 1_455
H18 H26 2.9358 no 1_455
H19 C23 3.1835 no 4_564
H19 C27 3.5651 no 1_655
H19 C28 3.3835 no 3_445
H19 H23A 3.5217 no 4_564
H19 H23B 2.9861 no 4_564
H19 H23C 2.6093 no 4_564
H19 H27 3.2933 no 1_655
H19 H27 3.3315 no 3_445
H19 H28 2.7115 no 3_445
H23A O9 3.3439 no 2_566
H23A O11 3.5639 no 1_655
H23A C14 3.3953 no 2_566
H23A C18 3.4708 no 1_655
H23A H14 3.0572 no 2_566
H23A H18 2.8056 no 1_655
H23A H19 3.5217 no 4_565
H23A H25 2.9829 no 4_565
H23A H28 2.8970 no 2_666
H23B Br2 3.4011 no 2_556
H23B C19 3.3295 no 4_565
H23B C25 3.5730 no 4_465
H23B C25 3.3077 no 4_565
H23B C27 3.3296 no 4_465
H23B H19 2.9861 no 4_565
H23B H25 3.1034 no 4_465
H23B H25 2.9473 no 4_565
H23B H27 2.6346 no 4_465
H23C O9 3.3652 no 2_566
H23C C19 3.3160 no 4_565
H23C C24 3.1038 no 2_566
H23C C25 3.5458 no 4_465
H23C C28 3.5010 no 2_666
H23C H19 2.6093 no 4_565
H23C H24 2.8011 no 2_566
H23C H25 2.9817 no 4_465
H23C H25 3.2127 no 4_565
H23C H27 3.3655 no 4_465
H23C H28 2.5877 no 2_666
H24 O11 2.7638 no 2_466
H24 C12 3.4558 no 1_455
H24 C15 3.3031 no 1_455
H24 C23 3.2288 no 2_466
H24 H23C 2.8011 no 2_466
H25 O11 2.9745 no 4_464
H25 C23 3.2010 no 4_464
H25 C23 3.2270 no 4_564
H25 C28 3.3701 no 3_445
H25 H23A 2.9829 no 4_564
H25 H23B 3.1034 no 4_464
H25 H23B 2.9473 no 4_564
H25 H23C 2.9817 no 4_464
H25 H23C 3.2127 no 4_564
H25 H28 2.8119 no 3_445
H26 C14 3.4431 no 1_655
H26 C18 3.1608 no 1_655
H26 H14 3.4146 no 1_655
H26 H18 2.9358 no 1_655
H27 Br2 3.0788 no 3_455
H27 C19 3.4453 no 1_455
H27 C23 3.3499 no 4_464
H27 H19 3.2933 no 1_455
H27 H19 3.3315 no 3_455
H27 H23B 2.6346 no 4_464
H27 H23C 3.3655 no 4_464
H28 O9 3.3081 no 1_455
H28 C5 3.5947 no 1_455
H28 C19 3.2729 no 3_455
H28 C21 3.3082 no 1_455
H28 C23 3.1634 no 2_366
H28 C25 3.3308 no 3_455
H28 H19 2.7115 no 3_455
H28 H23A 2.8970 no 2_366
H28 H23C 2.5877 no 2_366
H28 H25 2.8119 no 3_455

loop_
_geom_torsion_atom_site_label_1
_geom_torsion_atom_site_label_2
_geom_torsion_atom_site_label_3
_geom_torsion_atom_site_label_4
_geom_torsion
_geom_torsion_publ_flag
C15 O9 C21 C5 177.7(4) no
C15 O9 C21 C22 -0.5(5) no
C21 O9 C15 C12 -0.1(5) no
C21 O9 C15 C17 -177.7(4) no
C23 O11 C13 C18 -174.6(4) no
C23 O11 C13 C26 5.3(7) no
C19 C5 C21 O9 169.5(5) no
C19 C5 C21 C22 -13.1(9) no
C21 C5 C19 C25 179.0(4) no
C19 C5 C24 C28 0.3(7) no
C24 C5 C19 C25 -1.0(8) no
C21 C5 C24 C28 -179.7(4) no
C24 C5 C21 O9 -10.6(7) no
C24 C5 C21 C22 166.8(5) no
I1 C12 C15 O9 -177.5(3) no
I1 C12 C15 C17 -0.7(9) no
I1 C12 C22 Br2 -1.5(6) no
I1 C12 C22 C21 177.3(3) no
C15 C12 C22 Br2 -179.7(4) no
C15 C12 C22 C21 -0.9(5) no
C22 C12 C15 O9 0.6(5) no
C22 C12 C15 C17 177.4(5) no
O11 C13 C18 C14 -178.4(4) no
O11 C13 C26 C16 178.9(4) no
C18 C13 C26 C16 -1.2(7) no
C26 C13 C18 C14 1.7(7) no
C17 C14 C18 C13 -0.5(7) no
C18 C14 C17 C15 176.2(4) no
C18 C14 C17 C16 -1.1(7) no
O9 C15 C17 C14 14.0(6) no
O9 C15 C17 C16 -168.8(4) no
C12 C15 C17 C14 -162.7(5) no
C12 C15 C17 C16 14.5(9) no
C17 C16 C26 C13 -0.4(8) no
C26 C16 C17 C14 1.6(7) no
C26 C16 C17 C15 -175.7(4) no
C5 C19 C25 C27 0.8(9) no
O9 C21 C22 Br2 179.6(4) no
O9 C21 C22 C12 0.8(5) no
C5 C21 C22 Br2 2.0(9) no
C5 C21 C22 C12 -176.7(5) no
C5 C24 C28 C27 0.6(8) no
C19 C25 C27 C28 0.0(9) no
C25 C27 C28 C24 -0.7(9) no

loop_
_cod_related_entry_id
_cod_related_entry_database
_cod_related_entry_code
1 ChemSpider 30653270
